data_4329315
loop_
_publ_author_name
'C. Gabriel'
'E. Kioseoglou'
'J. Venetis'
'V. Psycharis'
'C. P. Raptopoulou'
'A. Terzis'
'G. Voyiatzis'
'M. Bertmer'
'C. Mateescu'
'A. Salifoglou'

_publ_section_title
;
 pH-Specific Structural Speciation of the Ternary V(V)-Peroxido-Betaine
 System: A Chemical Reactivity-Structure Correlation
;
_journal_name_full 'Inorganic Chemistry'
_journal_page_first 6056
_journal_page_last 6069
_journal_paper_doi 10.1021/ic2025878
_journal_volume 51
_journal_year 2012
_chemical_formula_sum 'C10 H30 N2 Na2 O18 V2'
_chemical_formula_weight 614.22
_chemical_name_systematic
;
 ?
;
_space_group_IT_number 2
_symmetry_cell_setting triclinic
_symmetry_space_group_name_Hall '-P 1'
_symmetry_space_group_name_H-M 'P -1'
_atom_sites_solution_hydrogens geom
_atom_sites_solution_primary direct
_atom_sites_solution_secondary difmap
_audit_creation_method SHELXL-97
_cell_angle_alpha 111.9120(10)
_cell_angle_beta 108.4990(10)
_cell_angle_gamma 94.3550(10)
_cell_formula_units_Z 2
_cell_length_a 10.8295(2)
_cell_length_b 10.8893(2)
_cell_length_c 11.5148(2)
_cell_measurement_reflns_used 15486
_cell_measurement_temperature 160(2)
_cell_measurement_theta_max 71.74
_cell_measurement_theta_min 6.96
_cell_volume 1165.19(4)
_computing_cell_refinement 'Crystal Clear, Rigaku MSC, 2005'
_computing_data_collection 'Crystal Clear, Rigaku MSC, 2005'
_computing_data_reduction 'Crystal Clear, Rigaku MSC, 2005'
_computing_structure_refinement 'SHELXL-97 (Sheldrick, 1997)'
_computing_structure_solution 'SHELXS-97 (Sheldrick, 1997)'
_diffrn_ambient_temperature 160(2)
_diffrn_measured_fraction_theta_full 0.939
_diffrn_measured_fraction_theta_max 0.939
_diffrn_measurement_device_type 'Rigaku R-AXIS SPIDER IPDS'
_diffrn_measurement_method '\q scans'
_diffrn_radiation_monochromator graphite
_diffrn_radiation_source 'fine-focus sealed tube'
_diffrn_radiation_type CuK\a
_diffrn_radiation_wavelength 1.54178
_diffrn_reflns_av_R_equivalents 0.0431
_diffrn_reflns_av_sigmaI/netI 0.0355
_diffrn_reflns_limit_h_max 12
_diffrn_reflns_limit_h_min -10
_diffrn_reflns_limit_k_max 12
_diffrn_reflns_limit_k_min -12
_diffrn_reflns_limit_l_max 13
_diffrn_reflns_limit_l_min -13
_diffrn_reflns_number 15676
_diffrn_reflns_theta_full 64.98
_diffrn_reflns_theta_max 64.98
_diffrn_reflns_theta_min 6.97
_exptl_absorpt_coefficient_mu 7.899
_exptl_absorpt_correction_T_max 1.000
_exptl_absorpt_correction_T_min 0.475
_exptl_absorpt_correction_type empirical
_exptl_absorpt_process_details 'Crystal Clear, Rigaku MSC, 2005'
_exptl_crystal_colour yellow
_exptl_crystal_density_diffrn 1.751
_exptl_crystal_description parallelepiped
_exptl_crystal_F_000 632
_exptl_crystal_size_max 0.49
_exptl_crystal_size_mid 0.22
_exptl_crystal_size_min 0.19
_refine_diff_density_max 0.386
_refine_diff_density_min -0.436
_refine_diff_density_rms 0.064
_refine_ls_extinction_coef 0.0067(3)
_refine_ls_extinction_expression Fc^*^=kFc[1+0.001xFc^2^\l^3^/sin(2\q)]^-1/4^
_refine_ls_extinction_method SHELXL
_refine_ls_goodness_of_fit_ref 1.024
_refine_ls_hydrogen_treatment refall
_refine_ls_matrix_type full
_refine_ls_number_parameters 431
_refine_ls_number_reflns 3737
_refine_ls_number_restraints 0
_refine_ls_restrained_S_all 1.024
_refine_ls_R_factor_all 0.0307
_refine_ls_R_factor_gt 0.0296
_refine_ls_shift/su_max 0.001
_refine_ls_shift/su_mean 0.000
_refine_ls_structure_factor_coef Fsqd
_refine_ls_weighting_details 'calc w=1/[\s^2^(Fo^2^)+(0.0461P)^2^+0.6746P] where P=(Fo^2^+2Fc^2^)/3'
_refine_ls_weighting_scheme calc
_refine_ls_wR_factor_gt 0.0785
_refine_ls_wR_factor_ref 0.0791
_reflns_number_gt 3581
_reflns_number_total 3737
_reflns_threshold_expression >2sigma(I)
_cod_data_source_file ic2025878_si_006.cif
_cod_data_source_block salv337
_cod_database_code 4329315

loop_
_symmetry_equiv_pos_as_xyz
'x, y, z'
'-x, -y, -z'

loop_
_atom_site_label
_atom_site_type_symbol
_atom_site_fract_x
_atom_site_fract_y
_atom_site_fract_z
_atom_site_U_iso_or_equiv
_atom_site_adp_type
_atom_site_occupancy
_atom_site_symmetry_multiplicity
_atom_site_calc_flag
_atom_site_refinement_flags
V1 V 0.34444(4) 0.63415(3) 0.73232(3) 0.00947(13) Uani 1 1 d .
V2 V 0.84178(4) 1.13842(3) 0.71197(3) 0.01050(13) Uani 1 1 d .
Na1 Na 0.5000 0.5000 0.5000 0.0163(3) Uani 1 2 d S
Na2 Na 0.5000 1.0000 0.5000 0.0172(3) Uani 1 2 d S
Na3 Na 0.71575(9) 0.76544(8) 0.50143(9) 0.0189(2) Uani 1 1 d .
O1 O 0.18929(15) 0.58379(14) 0.55563(13) 0.0163(3) Uani 1 1 d .
O2 O 0.26383(15) 0.41731(14) 0.43019(14) 0.0142(3) Uani 1 1 d .
N1 N 0.04651(18) 0.38541(17) 0.18885(16) 0.0112(4) Uani 1 1 d .
C1 C 0.1838(2) 0.4908(2) 0.4451(2) 0.0118(5) Uani 1 1 d .
C2 C 0.0602(2) 0.4801(2) 0.3287(2) 0.0138(5) Uani 1 1 d .
C3 C 0.0331(3) 0.2405(2) 0.1712(2) 0.0232(6) Uani 1 1 d .
C4 C -0.0795(2) 0.3973(2) 0.0932(2) 0.0172(5) Uani 1 1 d .
C5 C 0.1612(2) 0.4266(2) 0.1546(2) 0.0176(5) Uani 1 1 d .
O3 O 0.44510(17) 0.69004(15) 0.64800(15) 0.0226(4) Uani 1 1 d .
O4 O 0.52816(16) 0.69260(16) 0.77799(15) 0.0241(4) Uani 1 1 d .
O5 O 0.26155(17) 0.47491(15) 0.72564(15) 0.0216(4) Uani 1 1 d .
O6 O 0.39205(17) 0.53324(15) 0.83490(15) 0.0205(4) Uani 1 1 d .
O7 O 0.29633(16) 0.76009(14) 0.82015(14) 0.0194(4) Uani 1 1 d .
N11 N 0.69965(19) 0.90247(17) 0.15704(16) 0.0130(4) Uani 1 1 d .
O11 O 0.66427(15) 0.92880(14) 0.40496(14) 0.0139(3) Uani 1 1 d .
O12 O 0.85213(15) 1.09089(14) 0.52673(13) 0.0148(3) Uani 1 1 d .
C11 C 0.7629(2) 1.00305(19) 0.41603(19) 0.0109(4) Uani 1 1 d .
C12 C 0.7940(2) 1.0025(2) 0.2962(2) 0.0127(5) Uani 1 1 d .
C13 C 0.6966(3) 0.7577(2) 0.1385(2) 0.0196(5) Uani 1 1 d .
C14 C 0.5609(2) 0.9267(2) 0.1283(2) 0.0178(5) Uani 1 1 d .
C15 C 0.7526(3) 0.9255(2) 0.0590(2) 0.0198(5) Uani 1 1 d .
O13 O 0.68681(16) 1.19689(15) 0.64215(14) 0.0206(4) Uani 1 1 d .
O14 O 0.70627(17) 1.19537(16) 0.77428(15) 0.0218(4) Uani 1 1 d .
O15 O 0.89341(16) 0.97493(14) 0.69489(14) 0.0177(4) Uani 1 1 d .
O16 O 0.86285(17) 1.03801(15) 0.81734(15) 0.0213(4) Uani 1 1 d .
O17 O 0.97011(16) 1.26254(15) 0.79049(14) 0.0191(4) Uani 1 1 d .
O1W O 0.49368(18) 0.62561(17) 0.36326(17) 0.0174(4) Uani 1 1 d .
O2W O 0.59794(18) 0.88868(17) 0.63702(16) 0.0202(4) Uani 1 1 d .
O3W O 0.9046(2) 0.7673(2) 0.4485(2) 0.0333(5) Uani 1 1 d .
O4W O 0.3539(2) 0.56348(19) 1.07507(19) 0.0264(4) Uani 1 1 d .
H2A H 0.059(3) 0.557(3) 0.326(2) 0.019(7) Uiso 1 1 d .
H2B H -0.016(3) 0.452(2) 0.341(2) 0.019(7) Uiso 1 1 d .
H3A H 0.115(3) 0.231(3) 0.221(3) 0.023(7) Uiso 1 1 d .
H3B H -0.032(3) 0.222(3) 0.202(3) 0.038(9) Uiso 1 1 d .
H3C H 0.006(3) 0.186(3) 0.074(3) 0.022(7) Uiso 1 1 d .
H4A H -0.071(3) 0.492(3) 0.106(2) 0.021(6) Uiso 1 1 d .
H4B H -0.150(3) 0.364(3) 0.109(3) 0.037(8) Uiso 1 1 d .
H4C H -0.087(3) 0.339(3) 0.003(3) 0.026(7) Uiso 1 1 d .
H5A H 0.169(2) 0.524(2) 0.173(2) 0.014(6) Uiso 1 1 d .
H5B H 0.240(3) 0.409(3) 0.208(3) 0.030(8) Uiso 1 1 d .
H5C H 0.135(3) 0.373(2) 0.060(3) 0.022(7) Uiso 1 1 d .
H12A H 0.877(3) 0.980(2) 0.304(2) 0.012(6) Uiso 1 1 d .
H12B H 0.789(2) 1.089(2) 0.295(2) 0.014(6) Uiso 1 1 d .
H13A H 0.653(3) 0.744(3) 0.193(3) 0.021(7) Uiso 1 1 d .
H13B H 0.788(3) 0.747(2) 0.158(3) 0.021(7) Uiso 1 1 d .
H13C H 0.646(3) 0.702(2) 0.048(3) 0.016(6) Uiso 1 1 d .
H14A H 0.569(3) 1.018(3) 0.142(3) 0.029(7) Uiso 1 1 d .
H14B H 0.524(3) 0.904(3) 0.187(3) 0.024(7) Uiso 1 1 d .
H14C H 0.511(3) 0.874(2) 0.038(3) 0.017(6) Uiso 1 1 d .
H15A H 0.749(2) 1.016(3) 0.066(2) 0.017(6) Uiso 1 1 d .
H15B H 0.841(3) 0.913(2) 0.080(2) 0.019(7) Uiso 1 1 d .
H15C H 0.698(3) 0.862(3) -0.031(3) 0.022(7) Uiso 1 1 d .
H1W1 H 0.436(3) 0.675(3) 0.361(3) 0.027(8) Uiso 1 1 d .
H2W1 H 0.484(3) 0.594(3) 0.295(3) 0.036(10) Uiso 1 1 d .
H1W2 H 0.549(3) 0.834(3) 0.650(3) 0.033(8) Uiso 1 1 d .
H2W2 H 0.655(3) 0.939(3) 0.706(3) 0.032(8) Uiso 1 1 d .
H1W3 H 0.890(4) 0.695(4) 0.377(4) 0.053(10) Uiso 1 1 d .
H2W3 H 0.978(3) 0.804(3) 0.461(3) 0.037(9) Uiso 1 1 d .
H1W4 H 0.369(4) 0.559(4) 1.009(4) 0.058(11) Uiso 1 1 d .
H2W4 H 0.328(4) 0.636(4) 1.099(3) 0.052(11) Uiso 1 1 d .

loop_
_atom_site_aniso_label
_atom_site_aniso_U_11
_atom_site_aniso_U_22
_atom_site_aniso_U_33
_atom_site_aniso_U_23
_atom_site_aniso_U_13
_atom_site_aniso_U_12
V1 0.0124(2) 0.00722(19) 0.00446(18) 0.00031(14) 0.00108(15) -0.00137(14)
V2 0.0111(2) 0.0091(2) 0.00568(18) 0.00058(14) -0.00028(15) -0.00054(15)
Na1 0.0127(6) 0.0210(6) 0.0163(6) 0.0100(5) 0.0047(5) 0.0020(5)
Na2 0.0142(7) 0.0198(6) 0.0182(6) 0.0092(5) 0.0056(5) 0.0031(5)
Na3 0.0166(5) 0.0176(4) 0.0252(5) 0.0137(4) 0.0060(4) 0.0028(4)
O1 0.0172(9) 0.0186(8) 0.0060(7) 0.0022(6) -0.0010(6) 0.0033(6)
O2 0.0126(8) 0.0158(7) 0.0125(7) 0.0069(6) 0.0014(6) 0.0026(6)
N1 0.0123(10) 0.0121(9) 0.0064(8) 0.0028(7) 0.0019(7) 0.0011(7)
C1 0.0110(11) 0.0133(10) 0.0100(10) 0.0060(8) 0.0024(9) -0.0022(9)
C2 0.0154(13) 0.0159(11) 0.0070(10) 0.0026(8) 0.0028(9) 0.0051(9)
C3 0.0313(16) 0.0119(11) 0.0178(12) 0.0044(10) 0.0019(12) 0.0001(10)
C4 0.0130(13) 0.0268(13) 0.0072(10) 0.0049(9) 0.0009(9) 0.0034(10)
C5 0.0156(13) 0.0256(13) 0.0116(11) 0.0070(9) 0.0068(10) 0.0018(10)
O3 0.0268(10) 0.0222(8) 0.0131(7) 0.0052(6) 0.0058(7) -0.0070(7)
O4 0.0154(9) 0.0295(9) 0.0179(8) 0.0069(7) 0.0004(7) -0.0058(7)
O5 0.0274(10) 0.0150(8) 0.0157(8) 0.0065(6) 0.0020(7) -0.0065(7)
O6 0.0246(10) 0.0210(8) 0.0139(7) 0.0103(6) 0.0014(7) 0.0036(7)
O7 0.0253(9) 0.0134(8) 0.0142(7) 0.0016(6) 0.0064(7) 0.0013(6)
N11 0.0156(10) 0.0110(9) 0.0071(8) 0.0015(7) 0.0012(7) -0.0001(7)
O11 0.0144(8) 0.0137(7) 0.0128(7) 0.0057(6) 0.0043(6) 0.0009(6)
O12 0.0158(8) 0.0155(7) 0.0072(7) 0.0014(6) 0.0022(6) -0.0028(6)
C11 0.0121(11) 0.0087(10) 0.0114(10) 0.0038(8) 0.0038(9) 0.0057(8)
C12 0.0120(12) 0.0124(11) 0.0069(10) 0.0006(8) -0.0002(9) -0.0016(9)
C13 0.0258(15) 0.0121(11) 0.0150(12) 0.0013(9) 0.0059(11) 0.0023(10)
C14 0.0158(13) 0.0187(12) 0.0112(11) 0.0046(9) -0.0021(10) 0.0007(9)
C15 0.0246(15) 0.0215(12) 0.0095(11) 0.0029(9) 0.0073(10) 0.0000(10)
O13 0.0211(9) 0.0218(8) 0.0120(7) 0.0030(6) 0.0013(7) 0.0094(7)
O14 0.0214(9) 0.0267(9) 0.0150(8) 0.0053(7) 0.0075(7) 0.0072(7)
O15 0.0213(9) 0.0152(7) 0.0145(7) 0.0052(6) 0.0048(7) 0.0062(6)
O16 0.0343(10) 0.0189(8) 0.0112(7) 0.0077(6) 0.0076(7) 0.0062(7)
O17 0.0178(9) 0.0169(8) 0.0126(7) 0.0010(6) 0.0010(6) -0.0036(6)
O1W 0.0215(10) 0.0185(8) 0.0096(8) 0.0048(7) 0.0032(7) 0.0074(7)
O2W 0.0219(10) 0.0185(8) 0.0168(8) 0.0080(7) 0.0044(8) -0.0049(7)
O3W 0.0245(11) 0.0253(10) 0.0311(10) -0.0085(8) 0.0143(9) -0.0081(8)
O4W 0.0358(12) 0.0295(10) 0.0218(9) 0.0143(8) 0.0144(8) 0.0158(8)

loop_
_atom_type_symbol
_atom_type_description
_atom_type_scat_dispersion_real
_atom_type_scat_dispersion_imag
_atom_type_scat_source
C C 0.0181 0.0091 'International Tables Vol C Tables 4.2.6.8 and 6.1.1.4'
H H 0.0000 0.0000 'International Tables Vol C Tables 4.2.6.8 and 6.1.1.4'
N N 0.0311 0.0180 'International Tables Vol C Tables 4.2.6.8 and 6.1.1.4'
O O 0.0492 0.0322 'International Tables Vol C Tables 4.2.6.8 and 6.1.1.4'
V V 0.0687 2.1097 'International Tables Vol C Tables 4.2.6.8 and 6.1.1.4'
Na Na 0.1353 0.1239 'International Tables Vol C Tables 4.2.6.8 and 6.1.1.4'

loop_
_geom_angle_atom_site_label_1
_geom_angle_atom_site_label_2
_geom_angle_atom_site_label_3
_geom_angle
_geom_angle_site_symmetry_1
_geom_angle_site_symmetry_3
O7 V1 O5 109.48(8) . .
O7 V1 O3 110.36(8) . .
O5 V1 O3 139.29(7) . .
O7 V1 O4 106.83(8) . .
O5 V1 O4 126.38(8) . .
O3 V1 O4 46.10(7) . .
O7 V1 O6 106.09(8) . .
O5 V1 O6 45.91(7) . .
O3 V1 O6 126.62(8) . .
O4 V1 O6 86.89(7) . .
O7 V1 O1 95.81(7) . .
O5 V1 O1 83.84(6) . .
O3 V1 O1 84.23(7) . .
O4 V1 O1 129.79(7) . .
O6 V1 O1 129.25(7) . .
O7 V1 Na1 149.45(6) . .
O5 V1 Na1 100.08(5) . .
O3 V1 Na1 39.39(5) . .
O4 V1 Na1 58.31(5) . .
O6 V1 Na1 99.85(5) . .
O1 V1 Na1 79.53(5) . .
O17 V2 O15 110.51(8) . .
O17 V2 O14 108.03(8) . .
O15 V2 O14 124.55(7) . .
O17 V2 O13 110.62(8) . .
O15 V2 O13 138.07(7) . .
O14 V2 O13 46.14(7) . .
O17 V2 O16 105.57(8) . .
O15 V2 O16 46.26(7) . .
O14 V2 O16 85.96(7) . .
O13 V2 O16 126.44(8) . .
O17 V2 O12 94.73(7) . .
O15 V2 O12 84.41(6) . .
O14 V2 O12 130.02(7) . .
O13 V2 O12 84.49(6) . .
O16 V2 O12 130.45(7) . .
O17 V2 Na2 150.65(6) . .
O15 V2 Na2 97.57(5) . .
O14 V2 Na2 59.07(5) . .
O13 V2 Na2 40.58(5) . .
O16 V2 Na2 99.88(5) . .
O12 V2 Na2 79.27(4) . .
O3 Na1 O3 180.0 2_666 .
O3 Na1 O2 79.28(5) 2_666 2_666
O3 Na1 O2 100.72(5) . 2_666
O3 Na1 O2 100.72(5) 2_666 .
O3 Na1 O2 79.28(5) . .
O2 Na1 O2 180.0 2_666 .
O3 Na1 O1W 86.59(6) 2_666 2_666
O3 Na1 O1W 93.41(6) . 2_666
O2 Na1 O1W 99.28(5) 2_666 2_666
O2 Na1 O1W 80.72(5) . 2_666
O3 Na1 O1W 93.41(6) 2_666 .
O3 Na1 O1W 86.59(6) . .
O2 Na1 O1W 80.72(5) 2_666 .
O2 Na1 O1W 99.28(5) . .
O1W Na1 O1W 180.0 2_666 .
O3 Na1 O4 151.08(5) 2_666 .
O3 Na1 O4 28.92(5) . .
O2 Na1 O4 86.56(5) 2_666 .
O2 Na1 O4 93.44(5) . .
O1W Na1 O4 70.86(5) 2_666 .
O1W Na1 O4 109.14(5) . .
O3 Na1 O4 28.92(5) 2_666 2_666
O3 Na1 O4 151.08(5) . 2_666
O2 Na1 O4 93.44(5) 2_666 2_666
O2 Na1 O4 86.56(5) . 2_666
O1W Na1 O4 109.14(5) 2_666 2_666
O1W Na1 O4 70.86(5) . 2_666
O4 Na1 O4 180.0 . 2_666
O3 Na1 V1 150.23(4) 2_666 .
O3 Na1 V1 29.77(4) . .
O2 Na1 V1 118.77(3) 2_666 .
O2 Na1 V1 61.23(3) . .
O1W Na1 V1 68.04(5) 2_666 .
O1W Na1 V1 111.96(5) . .
O4 Na1 V1 32.20(3) . .
O4 Na1 V1 147.80(3) 2_666 .
O3 Na1 V1 29.77(4) 2_666 2_666
O3 Na1 V1 150.23(4) . 2_666
O2 Na1 V1 61.23(3) 2_666 2_666
O2 Na1 V1 118.77(3) . 2_666
O1W Na1 V1 111.96(5) 2_666 2_666
O1W Na1 V1 68.04(5) . 2_666
O4 Na1 V1 147.80(3) . 2_666
O4 Na1 V1 32.20(3) 2_666 2_666
V1 Na1 V1 180.0 . 2_666
O3 Na1 Na3 81.44(4) 2_666 2_666
O3 Na1 Na3 98.56(4) . 2_666
O2 Na1 Na3 138.01(4) 2_666 2_666
O2 Na1 Na3 41.99(4) . 2_666
O1W Na1 Na3 42.46(4) 2_666 2_666
O1W Na1 Na3 137.54(4) . 2_666
O4 Na1 Na3 92.93(3) . 2_666
O4 Na1 Na3 87.07(3) 2_666 2_666
V1 Na1 Na3 69.403(16) . 2_666
V1 Na1 Na3 110.597(16) 2_666 2_666
O3 Na1 Na3 98.56(4) 2_666 .
O3 Na1 Na3 81.44(4) . .
O2 Na1 Na3 41.99(4) 2_666 .
O2 Na1 Na3 138.01(4) . .
O1W Na1 Na3 137.54(4) 2_666 .
O1W Na1 Na3 42.46(4) . .
O4 Na1 Na3 87.07(3) . .
O4 Na1 Na3 92.93(3) 2_666 .
V1 Na1 Na3 110.597(16) . .
V1 Na1 Na3 69.403(16) 2_666 .
Na3 Na1 Na3 180.000(19) 2_666 .
O2W Na2 O2W 180.000(1) 2_676 .
O2W Na2 O11 97.70(5) 2_676 .
O2W Na2 O11 82.30(5) . .
O2W Na2 O11 82.30(5) 2_676 2_676
O2W Na2 O11 97.70(5) . 2_676
O11 Na2 O11 180.0 . 2_676
O2W Na2 O13 89.43(6) 2_676 2_676
O2W Na2 O13 90.57(6) . 2_676
O11 Na2 O13 100.80(5) . 2_676
O11 Na2 O13 79.20(5) 2_676 2_676
O2W Na2 O13 90.57(6) 2_676 .
O2W Na2 O13 89.43(6) . .
O11 Na2 O13 79.20(5) . .
O11 Na2 O13 100.80(5) 2_676 .
O13 Na2 O13 180.0 2_676 .
O2W Na2 V2 116.10(4) 2_676 .
O2W Na2 V2 63.90(4) . .
O11 Na2 V2 62.13(3) . .
O11 Na2 V2 117.87(3) 2_676 .
O13 Na2 V2 149.92(4) 2_676 .
O13 Na2 V2 30.08(4) . .
O2W Na2 V2 63.90(4) 2_676 2_676
O2W Na2 V2 116.10(4) . 2_676
O11 Na2 V2 117.87(3) . 2_676
O11 Na2 V2 62.13(3) 2_676 2_676
O13 Na2 V2 30.08(4) 2_676 2_676
O13 Na2 V2 149.92(4) . 2_676
V2 Na2 V2 180.0 . 2_676
O2W Na2 Na3 41.83(4) 2_676 2_676
O2W Na2 Na3 138.17(4) . 2_676
O11 Na2 Na3 137.52(4) . 2_676
O11 Na2 Na3 42.48(4) 2_676 2_676
O13 Na2 Na3 92.53(4) 2_676 2_676
O13 Na2 Na3 87.47(4) . 2_676
V2 Na2 Na3 116.946(15) . 2_676
V2 Na2 Na3 63.054(14) 2_676 2_676
O2W Na2 Na3 138.17(4) 2_676 .
O2W Na2 Na3 41.83(4) . .
O11 Na2 Na3 42.48(4) . .
O11 Na2 Na3 137.52(4) 2_676 .
O13 Na2 Na3 87.47(4) 2_676 .
O13 Na2 Na3 92.53(4) . .
V2 Na2 Na3 63.054(14) . .
V2 Na2 Na3 116.946(15) 2_676 .
Na3 Na2 Na3 180.0 2_676 .
O3W Na3 O2 97.09(7) . 2_666
O3W Na3 O2W 147.47(7) . .
O2 Na3 O2W 99.59(6) 2_666 .
O3W Na3 O1W 128.86(8) . .
O2 Na3 O1W 81.21(6) 2_666 .
O2W Na3 O1W 81.43(7) . .
O3W Na3 O11 86.72(7) . .
O2 Na3 O11 171.45(6) 2_666 .
O2W Na3 O11 80.81(6) . .
O1W Na3 O11 90.43(6) . .
O3W Na3 O15 73.54(6) . .
O2 Na3 O15 106.48(6) 2_666 .
O2W Na3 O15 75.02(6) . .
O1W Na3 O15 156.09(7) . .
O11 Na3 O15 81.92(5) . .
O3W Na3 Na1 131.55(6) . .
O2 Na3 Na1 42.21(4) 2_666 .
O2W Na3 Na1 77.41(5) . .
O1W Na3 Na1 42.76(4) . .
O11 Na3 Na1 130.44(5) . .
O15 Na3 Na1 132.39(4) . .
O3W Na3 Na2 126.76(6) . .
O2 Na3 Na2 135.90(5) 2_666 .
O2W Na3 Na2 41.03(4) . .
O1W Na3 Na2 74.86(5) . .
O11 Na3 Na2 41.74(4) . .
O15 Na3 Na2 84.57(4) . .
Na1 Na3 Na2 99.02(2) . .
C1 O1 V1 121.84(14) . .
C1 O2 Na3 125.02(13) . 2_666
C1 O2 Na1 124.24(13) . .
Na3 O2 Na1 95.81(6) 2_666 .
C5 N1 C3 110.47(19) . .
C5 N1 C2 111.39(17) . .
C3 N1 C2 111.71(17) . .
C5 N1 C4 108.05(17) . .
C3 N1 C4 108.57(17) . .
C2 N1 C4 106.45(17) . .
O2 C1 O1 126.79(19) . .
O2 C1 C2 122.93(18) . .
O1 C1 C2 110.28(19) . .
N1 C2 C1 116.98(19) . .
N1 C2 H2A 104.6(17) . .
C1 C2 H2A 110.0(17) . .
N1 C2 H2B 106.7(15) . .
C1 C2 H2B 109.7(15) . .
H2A C2 H2B 108(2) . .
N1 C3 H3A 108.0(16) . .
N1 C3 H3B 108.1(19) . .
H3A C3 H3B 111(3) . .
N1 C3 H3C 105.7(15) . .
H3A C3 H3C 113(2) . .
H3B C3 H3C 111(2) . .
N1 C4 H4A 108.5(15) . .
N1 C4 H4B 107.7(18) . .
H4A C4 H4B 114(2) . .
N1 C4 H4C 106.3(16) . .
H4A C4 H4C 111(2) . .
H4B C4 H4C 109(2) . .
N1 C5 H5A 107.4(14) . .
N1 C5 H5B 108.3(17) . .
H5A C5 H5B 113(2) . .
N1 C5 H5C 104.8(15) . .
H5A C5 H5C 110(2) . .
H5B C5 H5C 114(2) . .
O4 O3 V1 67.15(9) . .
O4 O3 Na1 99.09(11) . .
V1 O3 Na1 110.84(7) . .
O3 O4 V1 66.74(9) . .
O3 O4 Na1 52.00(8) . .
V1 O4 Na1 89.49(5) . .
O6 O5 V1 68.00(8) . .
O5 O6 V1 66.10(8) . .
C14 N11 C15 109.15(18) . .
C14 N11 C13 109.52(18) . .
C15 N11 C13 108.55(18) . .
C14 N11 C12 111.39(17) . .
C15 N11 C12 106.14(17) . .
C13 N11 C12 111.97(17) . .
C11 O11 Na2 126.34(13) . .
C11 O11 Na3 114.41(13) . .
Na2 O11 Na3 95.78(5) . .
C11 O12 V2 123.93(14) . .
O11 C11 O12 126.11(19) . .
O11 C11 C12 123.40(18) . .
O12 C11 C12 110.49(18) . .
N11 C12 C11 117.47(18) . .
N11 C12 H12A 105.1(14) . .
C11 C12 H12A 107.9(14) . .
N11 C12 H12B 104.2(14) . .
C11 C12 H12B 107.6(15) . .
H12A C12 H12B 115(2) . .
N11 C13 H13A 105.9(16) . .
N11 C13 H13B 106.4(15) . .
H13A C13 H13B 118(2) . .
N11 C13 H13C 107.7(15) . .
H13A C13 H13C 109(2) . .
H13B C13 H13C 109(2) . .
N11 C14 H14A 105.7(17) . .
N11 C14 H14B 109.1(16) . .
H14A C14 H14B 114(2) . .
N11 C14 H14C 107.6(16) . .
H14A C14 H14C 108(2) . .
H14B C14 H14C 112(2) . .
N11 C15 H15A 109.0(15) . .
N11 C15 H15B 108.5(15) . .
H15A C15 H15B 112(2) . .
N11 C15 H15C 109.2(16) . .
H15A C15 H15C 108(2) . .
H15B C15 H15C 110(2) . .
O14 O13 V2 66.65(9) . .
O14 O13 Na2 98.86(10) . .
V2 O13 Na2 109.34(7) . .
O13 O14 V2 67.21(9) . .
O16 O15 V2 67.75(8) . .
O16 O15 Na3 115.29(11) . .
V2 O15 Na3 113.04(7) . .
O15 O16 V2 65.99(8) . .
Na3 O1W Na1 94.78(6) . .
Na3 O1W H1W1 110.6(19) . .
Na1 O1W H1W1 115(2) . .
Na3 O1W H2W1 113(3) . .
Na1 O1W H2W1 123(3) . .
H1W1 O1W H2W1 101(3) . .
Na2 O2W Na3 97.14(6) . .
Na2 O2W H1W2 121(2) . .
Na3 O2W H1W2 110(2) . .
Na2 O2W H2W2 112(2) . .
Na3 O2W H2W2 104(2) . .
H1W2 O2W H2W2 111(3) . .
Na3 O3W H1W3 108(2) . .
Na3 O3W H2W3 151(2) . .
H1W3 O3W H2W3 101(3) . .
H1W4 O4W H2W4 103(3) . .

loop_
_geom_bond_atom_site_label_1
_geom_bond_atom_site_label_2
_geom_bond_distance
_geom_bond_site_symmetry_2
V1 O7 1.6071(16) .
V1 O5 1.8545(15) .
V1 O3 1.8742(16) .
V1 O4 1.8799(17) .
V1 O6 1.8807(15) .
V1 O1 2.0301(14) .
V1 Na1 3.5277(4) .
V2 O17 1.6065(15) .
V2 O15 1.8655(15) .
V2 O14 1.8781(17) .
V2 O13 1.8858(16) .
V2 O16 1.8901(15) .
V2 O12 2.0412(14) .
V2 Na2 3.5501(3) .
Na1 O3 2.3954(17) 2_666
Na1 O3 2.3954(17) .
Na1 O2 2.4091(15) 2_666
Na1 O2 2.4091(15) .
Na1 O1W 2.4307(16) 2_666
Na1 O1W 2.4307(16) .
Na1 O4 3.0018(16) .
Na1 O4 3.0018(16) 2_666
Na1 V1 3.5277(4) 2_666
Na1 Na3 3.5677(8) 2_666
Na1 Na3 3.5677(8) .
Na2 O2W 2.3758(16) 2_676
Na2 O2W 2.3758(16) .
Na2 O11 2.4031(16) .
Na2 O11 2.4031(16) 2_676
Na2 O13 2.4473(16) 2_676
Na2 O13 2.4473(16) .
Na2 V2 3.5501(4) 2_676
Na2 Na3 3.5911(9) 2_676
Na2 Na3 3.5911(9) .
Na3 O3W 2.313(2) .
Na3 O2 2.3990(16) 2_666
Na3 O2W 2.414(2) .
Na3 O1W 2.4168(19) .
Na3 O11 2.4375(16) .
Na3 O15 2.5863(16) .
O1 C1 1.276(3) .
O2 C1 1.233(3) .
O2 Na3 2.3990(16) 2_666
N1 C5 1.503(3) .
N1 C3 1.503(3) .
N1 C2 1.504(3) .
N1 C4 1.508(3) .
C1 C2 1.524(3) .
C2 H2A 0.85(3) .
C2 H2B 0.93(3) .
C3 H3A 0.92(3) .
C3 H3B 0.92(3) .
C3 H3C 0.98(3) .
C4 H4A 0.98(3) .
C4 H4B 0.92(3) .
C4 H4C 0.97(3) .
C5 H5A 0.99(2) .
C5 H5B 0.96(3) .
C5 H5C 0.96(3) .
O3 O4 1.470(2) .
O5 O6 1.457(2) .
N11 C14 1.499(3) .
N11 C15 1.506(3) .
N11 C13 1.507(3) .
N11 C12 1.512(2) .
O11 C11 1.232(3) .
O12 C11 1.281(2) .
C11 C12 1.519(3) .
C12 H12A 0.94(3) .
C12 H12B 0.95(2) .
C13 H13A 0.94(3) .
C13 H13B 0.97(3) .
C13 H13C 0.93(3) .
C14 H14A 0.94(3) .
C14 H14B 0.98(3) .
C14 H14C 0.93(3) .
C15 H15A 0.96(3) .
C15 H15B 0.94(3) .
C15 H15C 0.95(3) .
O13 O14 1.475(2) .
O15 O16 1.475(2) .
O1W H1W1 0.85(3) .
O1W H2W1 0.70(3) .
O2W H1W2 0.85(3) .
O2W H2W2 0.79(3) .
O3W H1W3 0.86(4) .
O3W H2W3 0.80(3) .
O4W H1W4 0.82(4) .
O4W H2W4 0.83(4) .
